data_7063519
loop_
_publ_author_name
'Pratap, Rajesh'
'Kumari, Soni'
'Chaturvedi, Nishtha'
'Mishra, Rajnikant'
'Bhattacharya, Subrato'

_publ_section_title
;
 Synthesis, characterization, and biological applications of zinc(ii)
 complexes of the methylthiosalicylate ligand
;
_journal_issue 47
_journal_name_full 'New Journal of Chemistry'
_journal_page_first 19763
_journal_page_last 19778
_journal_paper_doi 10.1039/D4NJ03927K
_journal_volume 48
_journal_year 2024
_chemical_formula_moiety 'C26 H22 N2 O4 S2 Zn'
_chemical_formula_sum 'C26 H22 N2 O4 S2 Zn'
_chemical_formula_weight 556.003
_space_group_crystal_system monoclinic
_space_group_IT_number 14
_space_group_name_Hall '-P 2ybc'
_space_group_name_H-M_alt 'P 1 21/c 1'
_symmetry_Int_Tables_number 14
_audit_creation_date 2024-09-24
_audit_creation_method
;
Olex2 1.5-dev
(compiled 2024.09.15 svn.r80dc2fcf for OlexSys, GUI svn.r6697)
;
_audit_update_record
;
2024-11-05 deposited with the CCDC.	2024-11-07 downloaded from the CCDC.
;
_cell_angle_alpha 90
_cell_angle_beta 106.134(2)
_cell_angle_gamma 90
_cell_formula_units_Z 4
_cell_length_a 12.9159(2)
_cell_length_b 13.4516(2)
_cell_length_c 14.7014(2)
_cell_measurement_reflns_used 49507
_cell_measurement_temperature 293
_cell_measurement_theta_max 26.9570
_cell_measurement_theta_min 2.2220
_cell_volume 2453.61(7)
_computing_data_collection 'CrysAlisPro 1.171.42.83a (Rigaku OD, 2023)'
_computing_molecular_graphics 'Olex2 1.5-dev (Dolomanov et al., 2009)'
_computing_publication_material 'Olex2 1.5-dev (Dolomanov et al., 2009)'
_computing_structure_refinement 'olex2.refine 1.5-dev (Bourhis et al., 2015)'
_computing_structure_solution 'olex2.solve 1.5 (Bourhis et al., 2015)'
_diffrn_ambient_temperature 293.00
_diffrn_measured_fraction_theta_full 0.9926
_diffrn_measured_fraction_theta_max 0.9781
_diffrn_measurement_device_type 'XtaLAB Synergy, Dualflex, HyPix3000'
_diffrn_radiation_type 'Mo K\a'
_diffrn_radiation_wavelength 0.71073
_diffrn_reflns_av_R_equivalents 0.0509
_diffrn_reflns_av_unetI/netI 0.0247
_diffrn_reflns_Laue_measured_fraction_full 0.9926
_diffrn_reflns_Laue_measured_fraction_max 0.9781
_diffrn_reflns_limit_h_max 16
_diffrn_reflns_limit_h_min -16
_diffrn_reflns_limit_k_max 17
_diffrn_reflns_limit_k_min -17
_diffrn_reflns_limit_l_max 18
_diffrn_reflns_limit_l_min -18
_diffrn_reflns_number 97014
_diffrn_reflns_point_group_measured_fraction_full 0.9926
_diffrn_reflns_point_group_measured_fraction_max 0.9781
_diffrn_reflns_theta_full 25.2417
_diffrn_reflns_theta_max 27.09
_diffrn_reflns_theta_min 2.09
_exptl_absorpt_coefficient_mu 1.208
_exptl_absorpt_correction_T_max 1.00000
_exptl_absorpt_correction_T_min 0.81054
_exptl_absorpt_correction_type multi-scan
_exptl_absorpt_process_details
;
CrysAlisPro 1.171.42.83a (Rigaku Oxford Diffraction, 2023)
Empirical absorption correction using spherical harmonics,
implemented in SCALE3 ABSPACK scaling algorithm.
;
_exptl_crystal_colour 'metallic yellowish white'
_exptl_crystal_colour_lustre metallic
_exptl_crystal_colour_modifier yellowish
_exptl_crystal_colour_primary white
_exptl_crystal_density_diffrn 1.505
_exptl_crystal_description block
_exptl_crystal_F_000 1146.984
_exptl_crystal_size_max 0.028
_exptl_crystal_size_mid 0.024
_exptl_crystal_size_min 0.024
_refine_diff_density_max 0.3616
_refine_diff_density_min -0.2923
_refine_diff_density_rms 0.0736
_refine_ls_d_res_high 0.7803
_refine_ls_d_res_low 9.7402
_refine_ls_goodness_of_fit_ref 1.0349
_refine_ls_hydrogen_treatment constr
_refine_ls_matrix_type full
_refine_ls_number_constraints 40
_refine_ls_number_parameters 318
_refine_ls_number_reflns 5304
_refine_ls_number_restraints 0
_refine_ls_restrained_S_all 1.0349
_refine_ls_R_factor_all 0.0476
_refine_ls_R_factor_gt 0.0309
_refine_ls_shift/su_max -0.0008
_refine_ls_shift/su_mean 0.0001
_refine_ls_structure_factor_coef Fsqd
_refine_ls_weighting_details 'w=1/[\s^2^(Fo^2^)+(0.0352P)^2^+0.7537P] where P=(Fo^2^+2Fc^2^)/3'
_refine_ls_weighting_scheme calc
_refine_ls_wR_factor_gt 0.0718
_refine_ls_wR_factor_ref 0.0772
_reflns_Friedel_coverage 0.0
_reflns_limit_h_max 15
_reflns_limit_h_min -16
_reflns_limit_k_max 17
_reflns_limit_k_min 0
_reflns_limit_l_max 18
_reflns_limit_l_min 0
_reflns_number_gt 4108
_reflns_number_total 5304
_reflns_threshold_expression I>=2u(I)
_cod_data_source_file d4nj03927k2.cif
_cod_data_source_block ov_zn-3_auto
_cod_depositor_comments 'Adding full bibliography for 7063519--7063522.cif.'
_cod_database_code 7063519
_olex2_refinement_description
;
1. Fixed Uiso
 At 1.2 times of:
  All C(H) groups
 At 1.5 times of:
  All C(H,H,H) groups
2.a Aromatic/amide H refined with riding coordinates:
 C26(H26), C23(H23), C18(H18), C17(H17), C25(H25), C24(H24), C21(H21),
 C20(H20), C5(H5), C2(H2), C3(H3), C4(H4), C10(H10), C13(H13), C11(H11),
 C12(H12)
2.b Idealised Me refined as rotating group:
 C16(H16a,H16b,H16c), C00Z(H00a,H00b,H00c)
;
_olex2_submission_special_instructions 'No special instructions were received'

loop_
_space_group_symop_id
_space_group_symop_operation_xyz
1 x,y,z
2 -x,y+1/2,-z+1/2
3 -x,-y,-z
4 x,-y-1/2,z-1/2

loop_
_atom_site_label
_atom_site_type_symbol
_atom_site_fract_x
_atom_site_fract_y
_atom_site_fract_z
_atom_site_U_iso_or_equiv
_atom_site_adp_type
_atom_site_occupancy
_atom_site_refinement_flags_posn
Zn1 Zn 0.250909(16) 0.563811(16) 0.248387(14) 0.03412(8) Uani 1.000000 .
S1 S 0.42228(4) 0.61940(4) 0.31368(4) 0.04661(14) Uani 1.000000 .
S2 S 0.09919(4) 0.65805(4) 0.20151(4) 0.04471(14) Uani 1.000000 .
N3 N 0.23269(13) 0.44802(11) 0.33796(11) 0.0359(4) Uani 1.000000 .
N4 N 0.25509(13) 0.03337(12) 0.63658(11) 0.0370(4) Uani 1.000000 .
O4 O 0.17361(14) 0.71046(12) 0.43593(13) 0.0710(5) Uani 1.000000 .
O1 O 0.64979(15) 0.60612(15) 0.25522(13) 0.0801(6) Uani 1.000000 .
O2 O 0.56306(17) 0.58392(15) 0.10342(13) 0.0788(6) Uani 1.000000 .
O3 O 0.02886(17) 0.80692(14) 0.39320(15) 0.0849(6) Uani 1.000000 .
C19 C 0.23574(14) 0.28689(14) 0.45807(13) 0.0343(4) Uani 1.000000 .
C22 C 0.24211(15) 0.19886(14) 0.52010(13) 0.0353(4) Uani 1.000000 .
C26 C 0.33441(16) 0.17964(15) 0.59303(14) 0.0424(5) Uani 1.000000 .
H26 H 0.39326(16) 0.22232(15) 0.60428(14) 0.0508(6) Uiso 1.000000 R
C23 C 0.15765(16) 0.13205(15) 0.50619(13) 0.0402(5) Uani 1.000000 .
H23 H 0.09514(16) 0.14161(15) 0.45713(13) 0.0483(5) Uiso 1.000000 R
C18 C 0.18531(16) 0.28083(15) 0.36208(14) 0.0426(5) Uani 1.000000 .
H18 H 0.15111(16) 0.22232(15) 0.33634(14) 0.0512(6) Uiso 1.000000 R
C17 C 0.18582(16) 0.36134(15) 0.30481(14) 0.0434(5) Uani 1.000000 .
H17 H 0.15224(16) 0.35553(15) 0.24031(14) 0.0521(6) Uiso 1.000000 R
C25 C 0.33771(17) 0.09675(15) 0.64838(14) 0.0443(5) Uani 1.000000 .
H25 H 0.40038(17) 0.08404(15) 0.69637(14) 0.0532(6) Uiso 1.000000 R
C24 C 0.16680(16) 0.05143(15) 0.56543(13) 0.0402(5) Uani 1.000000 .
H24 H 0.10910(16) 0.00754(15) 0.55561(13) 0.0482(6) Uiso 1.000000 R
C21 C 0.27708(17) 0.45545(15) 0.43154(14) 0.0409(5) Uani 1.000000 .
H21 H 0.30660(17) 0.51614(15) 0.45598(14) 0.0491(6) Uiso 1.000000 R
C20 C 0.28119(17) 0.37800(14) 0.49320(14) 0.0408(5) Uani 1.000000 .
H20 H 0.31388(17) 0.38617(14) 0.55762(14) 0.0490(6) Uiso 1.000000 R
C1 C 0.43068(16) 0.71651(15) 0.23459(14) 0.0410(5) Uani 1.000000 .
C6 C 0.50353(16) 0.71314(16) 0.18012(15) 0.0451(5) Uani 1.000000 .
C15 C 0.0706(2) 0.72693(18) 0.39459(16) 0.0531(6) Uani 1.000000 .
C14 C 0.01356(17) 0.63478(17) 0.35374(16) 0.0506(5) Uani 1.000000 .
C7 C 0.57951(19) 0.62953(18) 0.18649(17) 0.0531(6) Uani 1.000000 .
C9 C 0.02203(16) 0.59593(16) 0.26813(15) 0.0467(5) Uani 1.000000 .
C5 C 0.50949(19) 0.79201(19) 0.12031(17) 0.0565(6) Uani 1.000000 .
H5 H 0.55658(19) 0.78805(19) 0.08273(17) 0.0678(7) Uiso 1.000000 R
C2 C 0.36641(18) 0.80024(16) 0.22597(17) 0.0539(6) Uani 1.000000 .
H2 H 0.31571(18) 0.80382(16) 0.26006(17) 0.0647(7) Uiso 1.000000 R
C3 C 0.3757(2) 0.87899(17) 0.16776(18) 0.0616(6) Uani 1.000000 .
H3 H 0.3324(2) 0.93491(17) 0.16425(18) 0.0739(8) Uiso 1.000000 R
C4 C 0.4477(2) 0.87469(18) 0.11592(19) 0.0619(7) Uani 1.000000 .
H4 H 0.4547(2) 0.92790(18) 0.07768(19) 0.0743(8) Uiso 1.000000 R
C10 C -0.03292(19) 0.50795(18) 0.23545(19) 0.0610(6) Uani 1.000000 .
H10 H -0.03005(19) 0.48175(18) 0.17765(19) 0.0732(8) Uiso 1.000000 R
C13 C -0.0490(2) 0.5868(2) 0.4034(2) 0.0744(8) Uani 1.000000 .
H13 H -0.0570(2) 0.6148(2) 0.4589(2) 0.0893(9) Uiso 1.000000 R
C11 C -0.0914(2) 0.4591(2) 0.2872(2) 0.0778(8) Uani 1.000000 .
H11 H -0.1257(2) 0.3995(2) 0.2651(2) 0.0934(10) Uiso 1.000000 R
C12 C -0.0990(2) 0.4983(3) 0.3712(2) 0.0847(10) Uani 1.000000 .
H12 H -0.1380(2) 0.4651(3) 0.4064(2) 0.1016(11) Uiso 1.000000 R
C16 C 0.2367(3) 0.7963(2) 0.4756(2) 0.0946(11) Uani 1.000000 .
H16a H 0.2282(16) 0.8467(7) 0.4279(5) 0.1418(16) Uiso 1.000000 GR
H16b H 0.2127(13) 0.8215(11) 0.5274(11) 0.1418(16) Uiso 1.000000 GR
H16c H 0.3113(4) 0.7778(5) 0.4980(16) 0.1418(16) Uiso 1.000000 GR
C00Z C 0.6341(3) 0.5035(2) 0.0983(2) 0.0962(11) Uani 1.000000 .
H00a H 0.6225(14) 0.4840(12) 0.0334(3) 0.1443(17) Uiso 1.000000 GR
H00b H 0.7074(3) 0.5245(6) 0.1238(16) 0.1443(17) Uiso 1.000000 GR
H00c H 0.6198(14) 0.4481(7) 0.1342(14) 0.1443(17) Uiso 1.000000 GR

loop_
_atom_site_aniso_label
_atom_site_aniso_U_11
_atom_site_aniso_U_22
_atom_site_aniso_U_33
_atom_site_aniso_U_12
_atom_site_aniso_U_13
_atom_site_aniso_U_23
Zn1 0.03857(14) 0.03227(13) 0.03075(12) -0.00259(9) 0.00833(9) -0.00020(9)
S1 0.0425(3) 0.0503(3) 0.0428(3) -0.0101(2) 0.0048(2) 0.0052(2)
S2 0.0478(3) 0.0429(3) 0.0427(3) 0.0084(2) 0.0114(2) 0.0044(2)
N3 0.0380(9) 0.0347(8) 0.0335(8) -0.0029(7) 0.0074(7) 0.0031(7)
N4 0.0407(9) 0.0386(8) 0.0306(8) -0.0021(7) 0.0084(7) 0.0039(7)
O4 0.0638(11) 0.0563(10) 0.0758(12) 0.0056(8) -0.0091(9) -0.0092(9)
O1 0.0680(12) 0.0909(14) 0.0714(12) 0.0323(10) 0.0031(10) 0.0030(10)
O2 0.0987(15) 0.0775(12) 0.0605(11) 0.0318(11) 0.0226(10) -0.0012(9)
O3 0.0899(14) 0.0622(12) 0.1019(15) 0.0259(11) 0.0254(12) -0.0003(10)
C19 0.0322(10) 0.0388(10) 0.0325(10) -0.0020(8) 0.0101(8) 0.0048(8)
C22 0.0408(11) 0.0363(10) 0.0295(9) -0.0022(8) 0.0113(8) 0.0010(8)
C26 0.0424(11) 0.0442(11) 0.0371(11) -0.0083(9) 0.0054(9) 0.0052(9)
C23 0.0363(10) 0.0477(11) 0.0328(10) -0.0031(9) 0.0032(8) 0.0063(8)
C18 0.0446(11) 0.0400(11) 0.0373(11) -0.0141(9) 0.0014(9) 0.0024(9)
C17 0.0465(12) 0.0461(12) 0.0309(10) -0.0111(9) -0.0005(9) 0.0056(9)
C25 0.0421(12) 0.0490(12) 0.0363(11) -0.0055(9) 0.0017(9) 0.0057(9)
C24 0.0416(11) 0.0431(11) 0.0337(10) -0.0076(9) 0.0069(9) 0.0035(8)
C21 0.0529(12) 0.0353(10) 0.0340(11) -0.0059(9) 0.0113(9) -0.0054(8)
C20 0.0522(12) 0.0410(11) 0.0272(10) -0.0046(9) 0.0076(9) -0.0030(8)
C1 0.0384(11) 0.0398(11) 0.0419(11) -0.0064(9) 0.0062(9) -0.0035(9)
C6 0.0394(11) 0.0478(12) 0.0455(12) -0.0009(9) 0.0077(9) 0.0010(10)
C15 0.0608(15) 0.0567(14) 0.0438(12) 0.0157(12) 0.0182(11) 0.0042(11)
C14 0.0416(12) 0.0586(14) 0.0507(13) 0.0093(10) 0.0113(10) 0.0080(11)
C7 0.0498(13) 0.0579(14) 0.0532(14) 0.0046(11) 0.0171(11) 0.0076(11)
C9 0.0373(11) 0.0497(12) 0.0501(13) 0.0066(9) 0.0070(9) 0.0025(10)
C5 0.0465(13) 0.0667(15) 0.0552(14) -0.0043(12) 0.0124(11) 0.0162(12)
C2 0.0501(13) 0.0459(13) 0.0649(15) 0.0026(10) 0.0147(11) -0.0061(11)
C3 0.0596(15) 0.0417(13) 0.0752(17) 0.0052(11) 0.0051(13) 0.0044(12)
C4 0.0540(14) 0.0535(14) 0.0701(17) -0.0051(12) 0.0037(13) 0.0201(12)
C10 0.0489(13) 0.0583(15) 0.0705(17) -0.0044(11) 0.0078(12) -0.0007(12)
C13 0.0584(16) 0.100(2) 0.0711(18) 0.0022(16) 0.0291(14) 0.0077(16)
C11 0.0555(16) 0.0699(18) 0.099(2) -0.0136(14) 0.0060(16) 0.0088(17)
C12 0.0583(17) 0.104(3) 0.091(2) -0.0186(17) 0.0198(16) 0.028(2)
C16 0.101(2) 0.0664(18) 0.090(2) -0.0117(17) -0.0171(18) -0.0054(16)
C00Z 0.132(3) 0.082(2) 0.088(2) 0.045(2) 0.053(2) 0.0059(17)

loop_
_atom_type_symbol
_atom_type_scat_dispersion_real
_atom_type_scat_dispersion_imag
_atom_type_scat_Cromer_Mann_a1
_atom_type_scat_Cromer_Mann_a2
_atom_type_scat_Cromer_Mann_a3
_atom_type_scat_Cromer_Mann_a4
_atom_type_scat_Cromer_Mann_b1
_atom_type_scat_Cromer_Mann_b2
_atom_type_scat_Cromer_Mann_b3
_atom_type_scat_Cromer_Mann_b4
_atom_type_scat_Cromer_Mann_c
_atom_type_scat_source
_atom_type_scat_dispersion_source
C 0.00313 0.00162 2.31000 1.02000 1.58860 0.86500 20.84390 10.20750 0.56870 51.65120 0.21560 'International Tables Volume C Table 6.1.1.4 (pp. 500-502)' 'Brennan, Cowan, Rev. Sci. Instrum., 1992, 63, 850'
H 0.00000 0.00000 0.49300 0.32291 0.14019 0.04081 10.51090 26.12570 3.14236 57.79970 0.00304 'International Tables Volume C Table 6.1.1.4 (pp. 500-502)' 'Brennan, Cowan, Rev. Sci. Instrum., 1992, 63, 850'
N 0.00612 0.00332 12.21260 3.13220 2.01250 1.16630 0.00570 9.89330 28.99750 0.58260 -11.52900 'International Tables Volume C Table 6.1.1.4 (pp. 500-502)' 'Brennan, Cowan, Rev. Sci. Instrum., 1992, 63, 850'
O 0.01085 0.00610 3.04850 2.28680 1.54630 0.86700 13.27710 5.70110 0.32390 32.90890 0.25080 'International Tables Volume C Table 6.1.1.4 (pp. 500-502)' 'Brennan, Cowan, Rev. Sci. Instrum., 1992, 63, 850'
S 0.12485 0.12449 6.90530 5.20340 1.43790 1.58630 1.46790 22.21510 0.25360 56.17200 0.86690 'International Tables Volume C Table 6.1.1.4 (pp. 500-502)' 'Brennan, Cowan, Rev. Sci. Instrum., 1992, 63, 850'
Zn 0.29151 1.43825 14.07430 7.03180 5.16520 2.41000 3.26550 0.23330 10.31630 58.70970 1.30410 'International Tables Volume C Table 6.1.1.4 (pp. 500-502)' 'Brennan, Cowan, Rev. Sci. Instrum., 1992, 63, 850'

loop_
_geom_angle_atom_site_label_1
_geom_angle_atom_site_label_2
_geom_angle_atom_site_label_3
_geom_angle
_geom_angle_site_symmetry_1
_geom_angle_site_symmetry_3
_geom_angle_publ_flag
S2 Zn1 S1 126.78(2) . . y
N3 Zn1 S1 104.16(4) . . y
N3 Zn1 S2 111.54(5) . . y
N4 Zn1 S1 107.38(5) 4_565 . y
N4 Zn1 S2 108.38(4) 4_565 . y
N4 Zn1 N3 93.48(6) 4_565 . y
C1 S1 Zn1 101.23(7) . . ?
C9 S2 Zn1 97.94(7) . . ?
C17 N3 Zn1 122.42(13) . . ?
C21 N3 Zn1 119.97(12) . . ?
C21 N3 C17 117.33(16) . . ?
C25 N4 Zn1 119.02(13) . 4_566 ?
C24 N4 Zn1 121.34(13) . 4_566 ?
C24 N4 C25 117.45(16) . . ?
C16 O4 C15 115.9(2) . . ?
C00Z O2 C7 117.1(2) . . ?
C18 C19 C22 120.70(17) . . ?
C20 C19 C22 121.89(17) . . ?
C20 C19 C18 117.40(17) . . ?
C26 C22 C19 120.84(17) . . ?
C23 C22 C19 121.39(17) . . ?
C23 C22 C26 117.75(17) . . ?
H26 C26 C22 120.42(11) . . ?
C25 C26 C22 119.15(18) . . ?
C25 C26 H26 120.42(12) . . ?
H23 C23 C22 120.23(11) . . ?
C24 C23 C22 119.54(18) . . ?
C24 C23 H23 120.23(11) . . ?
H18 C18 C19 120.06(11) . . ?
C17 C18 C19 119.89(18) . . ?
C17 C18 H18 120.06(11) . . ?
C18 C17 N3 122.79(18) . . ?
H17 C17 N3 118.61(10) . . ?
H17 C17 C18 118.61(11) . . ?
C26 C25 N4 123.21(18) . . ?
H25 C25 N4 118.40(11) . . ?
H25 C25 C26 118.40(12) . . ?
C23 C24 N4 122.87(18) . . ?
H24 C24 N4 118.56(11) . . ?
H24 C24 C23 118.56(11) . . ?
H21 C21 N3 118.35(11) . . ?
C20 C21 N3 123.30(18) . . ?
C20 C21 H21 118.35(11) . . ?
C21 C20 C19 119.17(17) . . ?
H20 C20 C19 120.41(11) . . ?
H20 C20 C21 120.41(11) . . ?
C6 C1 S1 121.77(16) . . ?
C2 C1 S1 121.03(17) . . ?
C2 C1 C6 117.2(2) . . ?
C7 C6 C1 122.00(19) . . ?
C5 C6 C1 120.1(2) . . ?
C5 C6 C7 117.8(2) . . ?
O3 C15 O4 123.3(2) . . ?
C14 C15 O4 111.74(19) . . ?
C14 C15 O3 124.9(2) . . ?
C9 C14 C15 121.6(2) . . ?
C13 C14 C15 118.2(2) . . ?
C13 C14 C9 120.2(2) . . ?
O2 C7 O1 122.9(2) . . ?
C6 C7 O1 126.0(2) . . ?
C6 C7 O2 111.0(2) . . ?
C14 C9 S2 120.99(17) . . ?
C10 C9 S2 121.05(18) . . ?
C10 C9 C14 117.9(2) . . ?
H5 C5 C6 119.41(14) . . ?
C4 C5 C6 121.2(2) . . ?
C4 C5 H5 119.41(15) . . ?
H2 C2 C1 119.15(13) . . ?
C3 C2 C1 121.7(2) . . ?
C3 C2 H2 119.15(15) . . ?
H3 C3 C2 119.88(15) . . ?
C4 C3 C2 120.2(2) . . ?
C4 C3 H3 119.88(14) . . ?
C3 C4 C5 119.5(2) . . ?
H4 C4 C5 120.23(15) . . ?
H4 C4 C3 120.23(14) . . ?
H10 C10 C9 119.38(15) . . ?
C11 C10 C9 121.2(3) . . ?
C11 C10 H10 119.38(18) . . ?
H13 C13 C14 119.73(17) . . ?
C12 C13 C14 120.5(3) . . ?
C12 C13 H13 119.73(19) . . ?
H11 C11 C10 119.96(18) . . ?
C12 C11 C10 120.1(3) . . ?
C12 C11 H11 119.96(18) . . ?
C11 C12 C13 119.9(3) . . ?
H12 C12 C13 120.06(19) . . ?
H12 C12 C11 120.06(18) . . ?
H16a C16 O4 109.5 . . ?
H16b C16 O4 109.5 . . ?
H16b C16 H16a 109.5 . . ?
H16c C16 O4 109.5 . . ?
H16c C16 H16a 109.5 . . ?
H16c C16 H16b 109.5 . . ?
H00a C00Z O2 109.5 . . ?
H00b C00Z O2 109.5 . . ?
H00b C00Z H00a 109.5 . . ?
H00c C00Z O2 109.5 . . ?
H00c C00Z H00a 109.5 . . ?
H00c C00Z H00b 109.5 . . ?

loop_
_geom_bond_atom_site_label_1
_geom_bond_atom_site_label_2
_geom_bond_distance
_geom_bond_site_symmetry_2
_geom_bond_publ_flag
Zn1 S1 2.2802(5) . y
Zn1 S2 2.2740(5) . y
Zn1 N3 2.0947(15) . y
Zn1 N4 2.1125(15) 4_565 y
S1 C1 1.772(2) . ?
S2 C9 1.787(2) . ?
N3 C17 1.341(2) . ?
N3 C21 1.339(2) . ?
N4 C25 1.339(3) . ?
N4 C24 1.338(2) . ?
O4 C15 1.319(3) . ?
O4 C16 1.440(3) . ?
O1 C7 1.198(3) . ?
O2 C7 1.330(3) . ?
O2 C00Z 1.434(3) . ?
O3 C15 1.201(3) . ?
C19 C22 1.483(3) . ?
C19 C18 1.383(3) . ?
C19 C20 1.395(3) . ?
C22 C26 1.388(3) . ?
C22 C23 1.384(3) . ?
C26 H26 0.9300 . ?
C26 C25 1.374(3) . ?
C23 H23 0.9300 . ?
C23 C24 1.375(3) . ?
C18 H18 0.9300 . ?
C18 C17 1.373(3) . ?
C17 H17 0.9300 . ?
C25 H25 0.9300 . ?
C24 H24 0.9300 . ?
C21 H21 0.9300 . ?
C21 C20 1.372(3) . ?
C20 H20 0.9300 . ?
C1 C6 1.396(3) . ?
C1 C2 1.384(3) . ?
C6 C7 1.478(3) . ?
C6 C5 1.394(3) . ?
C15 C14 1.481(3) . ?
C14 C9 1.395(3) . ?
C14 C13 1.389(3) . ?
C9 C10 1.395(3) . ?
C5 H5 0.9300 . ?
C5 C4 1.360(3) . ?
C2 H2 0.9300 . ?
C2 C3 1.388(3) . ?
C3 H3 0.9300 . ?
C3 C4 1.357(4) . ?
C4 H4 0.9300 . ?
C10 H10 0.9300 . ?
C10 C11 1.379(4) . ?
C13 H13 0.9300 . ?
C13 C12 1.374(4) . ?
C11 H11 0.9300 . ?
C11 C12 1.372(4) . ?
C12 H12 0.9300 . ?
C16 H16a 0.9600 . ?
C16 H16b 0.9600 . ?
C16 H16c 0.9600 . ?
C00Z H00a 0.9600 . ?
C00Z H00b 0.9600 . ?
C00Z H00c 0.9600 . ?

loop_
_geom_torsion_atom_site_label_1
_geom_torsion_atom_site_label_2
_geom_torsion_atom_site_label_3
_geom_torsion_atom_site_label_4
_geom_torsion
_geom_torsion_site_symmetry_1
_geom_torsion_site_symmetry_2
_geom_torsion_site_symmetry_3
_geom_torsion_site_symmetry_4
_geom_torsion_publ_flag
Zn1 N3 C17 C18 171.73(16) . . . . ?
Zn1 N3 C21 C20 -170.95(15) . . . . ?
Zn1 N4 C25 C26 -161.53(15) 4_566 . . . ?
Zn1 N4 C24 C23 161.97(15) 4_566 . . . ?
S1 C1 C6 C7 -1.3(2) . . . . ?
S1 C1 C6 C5 -178.52(17) . . . . ?
S1 C1 C2 C3 176.87(17) . . . . ?
S2 C9 C14 C15 -2.0(2) . . . . ?
S2 C9 C14 C13 178.39(19) . . . . ?
S2 C9 C10 C11 179.15(19) . . . . ?
N3 C17 C18 C19 -0.8(3) . . . . ?
N3 C21 C20 C19 -1.1(2) . . . . ?
N4 C25 C26 C22 -1.0(2) . . . . ?
N4 C24 C23 C22 -0.6(2) . . . . ?
O4 C15 C14 C9 -78.1(2) . . . . ?
O4 C15 C14 C13 101.6(2) . . . . ?
O1 C7 O2 C00Z -0.0(3) . . . . ?
O1 C7 C6 C1 -62.8(3) . . . . ?
O1 C7 C6 C5 114.5(3) . . . . ?
O2 C7 C6 C1 119.6(2) . . . . ?
O2 C7 C6 C5 -63.1(2) . . . . ?
O3 C15 C14 C9 103.8(3) . . . . ?
O3 C15 C14 C13 -76.5(3) . . . . ?
C19 C22 C26 C25 -179.31(19) . . . . ?
C19 C22 C23 C24 -179.91(19) . . . . ?
C1 C6 C5 C4 2.2(2) . . . . ?
C1 C2 C3 C4 1.2(3) . . . . ?
C6 C5 C4 C3 -2.7(3) . . . . ?
C15 C14 C9 C10 179.0(2) . . . . ?
C15 C14 C13 C12 -176.6(2) . . . . ?
C14 C9 C10 C11 -1.8(2) . . . . ?
C14 C13 C12 C11 -3.0(3) . . . . ?
C9 C10 C11 C12 1.9(3) . . . . ?
C5 C4 C3 C2 1.0(3) . . . . ?
C10 C11 C12 C13 0.5(3) . . . . ?
